data_4334060
loop_
_publ_author_name
'Bastien Boff'
'Christian Gaiddon'
'Michel Pfeffer'

_publ_section_title
;
 Cancer Cell Cytotoxicity of Cyclometalated Compounds Obtained with
 Osmium(II) Complexes
;
_journal_name_full 'Inorganic Chemistry'
_journal_page_first 2705
_journal_page_last 2715
_journal_paper_doi 10.1021/ic302779q
_journal_volume 52
_journal_year 2013
_chemical_formula_moiety 'C19 H17 N2 Os, C3 H6 O, F6 P'
_chemical_formula_sum 'C22 H23 F6 N2 O Os P'
_chemical_formula_weight 666.59
_chemical_name_systematic
;
 ?
;
_space_group_IT_number 14
_symmetry_cell_setting monoclinic
_symmetry_space_group_name_Hall '-P 2ybc'
_symmetry_space_group_name_H-M 'P 1 21/c 1'
_atom_sites_solution_hydrogens geom
_atom_sites_solution_primary direct
_atom_sites_solution_secondary difmap
_audit_creation_method SHELXL-97
_cell_angle_alpha 90.00
_cell_angle_beta 116.439(2)
_cell_angle_gamma 90.00
_cell_formula_units_Z 4
_cell_length_a 12.8418(4)
_cell_length_b 9.2865(2)
_cell_length_c 21.8939(6)
_cell_measurement_reflns_used 12254
_cell_measurement_temperature 193(2)
_cell_measurement_theta_max 27.485
_cell_measurement_theta_min 0.998
_cell_volume 2337.88(12)
_computing_cell_refinement 'Denzo (Nonius B.V., 1998)'
_computing_data_collection 'Collect (Nonius B.V., 1998)'
_computing_data_reduction 'Denzo (Nonius B.V., 1998)'
_computing_molecular_graphics 'PLATON 98 (Spek, 1998)'
_computing_publication_material 'SHELXL-97 (Sheldrick, 1997)'
_computing_structure_refinement 'SHELXL-97 (Sheldrick, 1997)'
_computing_structure_solution 'SHELXS-97 (Sheldrick, 1997)'
_diffrn_ambient_temperature 193(2)
_diffrn_measured_fraction_theta_full 0.995
_diffrn_measured_fraction_theta_max 0.995
_diffrn_measurement_device_type KappaCCD
_diffrn_measurement_method 'phi and omega scans'
_diffrn_radiation_monochromator graphite
_diffrn_radiation_source 'sealed tube'
_diffrn_radiation_type MoK\a
_diffrn_radiation_wavelength 0.71073
_diffrn_reflns_av_R_equivalents 0.0498
_diffrn_reflns_av_sigmaI/netI 0.0392
_diffrn_reflns_limit_h_max 16
_diffrn_reflns_limit_h_min -16
_diffrn_reflns_limit_k_max 12
_diffrn_reflns_limit_k_min -11
_diffrn_reflns_limit_l_max 16
_diffrn_reflns_limit_l_min -28
_diffrn_reflns_number 17380
_diffrn_reflns_theta_full 27.47
_diffrn_reflns_theta_max 27.47
_diffrn_reflns_theta_min 1.77
_exptl_absorpt_coefficient_mu 5.588
_exptl_absorpt_correction_T_max 0.25389
_exptl_absorpt_correction_T_min 0.17120
_exptl_absorpt_correction_type multi-scan
_exptl_absorpt_process_details 'MULscanABS in PLATON (Spek, 2003)'
_exptl_crystal_colour yellow-green
_exptl_crystal_density_diffrn 1.894
_exptl_crystal_description block
_exptl_crystal_F_000 1288
_exptl_crystal_size_max 0.40
_exptl_crystal_size_mid 0.40
_exptl_crystal_size_min 0.24
_refine_diff_density_max 2.866
_refine_diff_density_min -1.437
_refine_diff_density_rms 0.375
_refine_ls_extinction_coef 0.0085(5)
_refine_ls_extinction_expression Fc^*^=kFc[1+0.001xFc^2^\l^3^/sin(2\q)]^-1/4^
_refine_ls_extinction_method SHELXL
_refine_ls_goodness_of_fit_ref 1.192
_refine_ls_hydrogen_treatment constr
_refine_ls_matrix_type full
_refine_ls_number_parameters 302
_refine_ls_number_reflns 5329
_refine_ls_number_restraints 0
_refine_ls_restrained_S_all 1.192
_refine_ls_R_factor_all 0.0456
_refine_ls_R_factor_gt 0.0376
_refine_ls_shift/su_max 0.001
_refine_ls_shift/su_mean 0.000
_refine_ls_structure_factor_coef Fsqd
_refine_ls_weighting_details 'calc w=1/[\s^2^(Fo^2^)+(0.0708P)^2^+0.0000P] where P=(Fo^2^+2Fc^2^)/3'
_refine_ls_weighting_scheme calc
_refine_ls_wR_factor_gt 0.0957
_refine_ls_wR_factor_ref 0.1143
_reflns_number_gt 4683
_reflns_number_total 5329
_reflns_threshold_expression I>2sigma(I)
_cod_data_source_file ic302779q_si_002.cif
_cod_data_source_block mpbb110519
_cod_depositor_comments
;
The following automatic conversions were performed:

'_exptl_absorpt_correction_type' value 'multi-scan ' changed to
'multi-scan' according to the built-in table from CIF Core dictionary
named 'cif_core.dic' version 2.4.1 from 2010-06-29.

Automatic conversion script
Id: cif_fix_values 2281 2013-09-26 08:29:07Z andrius 
;
_cod_original_cell_volume 2337.88(11)
_cod_original_sg_symbol_Hall '-P 2ybc '
_cod_original_sg_symbol_H-M ' P 21/c '
_cod_database_code 4334060

loop_
_symmetry_equiv_pos_as_xyz
'x, y, z'
'-x, y+1/2, -z+1/2'
'-x, -y, -z'
'x, -y-1/2, z-1/2'

loop_
_atom_site_label
_atom_site_type_symbol
_atom_site_fract_x
_atom_site_fract_y
_atom_site_fract_z
_atom_site_U_iso_or_equiv
_atom_site_adp_type
_atom_site_occupancy
_atom_site_symmetry_multiplicity
_atom_site_calc_flag
_atom_site_refinement_flags
C1 C 0.2242(4) 1.0430(5) 0.6088(3) 0.0286(9) Uani 1 1 d .
C2 C 0.1207(5) 1.0988(5) 0.5574(3) 0.0403(11) Uani 1 1 d .
H2 H 0.1033 1.0842 0.5109 0.048 Uiso 1 1 calc R
C3 C 0.0441(4) 1.1742(5) 0.5734(3) 0.0471(13) Uani 1 1 d .
H3 H -0.0254 1.2107 0.5376 0.056 Uiso 1 1 calc R
C4 C 0.0657(4) 1.1982(5) 0.6405(3) 0.0446(12) Uani 1 1 d .
H4 H 0.0128 1.2524 0.6507 0.054 Uiso 1 1 calc R
C5 C 0.1654(4) 1.1421(5) 0.6920(3) 0.0411(11) Uani 1 1 d .
H5 H 0.1806 1.1552 0.7383 0.049 Uiso 1 1 calc R
C6 C 0.2445(4) 1.0655(4) 0.6761(3) 0.0315(10) Uani 1 1 d .
C7 C 0.3506(4) 1.0014(4) 0.7278(2) 0.0310(9) Uani 1 1 d .
C8 C 0.3870(4) 1.0061(5) 0.7978(2) 0.0409(11) Uani 1 1 d .
H8 H 0.3420 1.0558 0.8156 0.049 Uiso 1 1 calc R
C9 C 0.4892(6) 0.9380(5) 0.8414(3) 0.0471(14) Uani 1 1 d .
H9 H 0.5149 0.9416 0.8893 0.056 Uiso 1 1 calc R
C10 C 0.5535(5) 0.8649(6) 0.8149(3) 0.0486(13) Uani 1 1 d .
H10 H 0.6231 0.8162 0.8441 0.058 Uiso 1 1 calc R
C11 C 0.5147(4) 0.8640(6) 0.7452(3) 0.0400(11) Uani 1 1 d .
H11 H 0.5595 0.8143 0.7272 0.048 Uiso 1 1 calc R
C12 C 0.3332(5) 0.8750(6) 0.4925(3) 0.0475(13) Uani 1 1 d .
H12 H 0.2763 0.8163 0.4584 0.057 Uiso 1 1 calc R
C13 C 0.3121(5) 1.0201(6) 0.4950(3) 0.0456(12) Uani 1 1 d .
H13 H 0.2417 1.0614 0.4621 0.055 Uiso 1 1 calc R
C14 C 0.3955(5) 1.1072(5) 0.5465(3) 0.0403(11) Uani 1 1 d .
H14 H 0.3817 1.2074 0.5479 0.048 Uiso 1 1 calc R
C15 C 0.4986(5) 1.0455(6) 0.5957(3) 0.0446(13) Uani 1 1 d .
H15 H 0.5524 1.1032 0.6318 0.053 Uiso 1 1 calc R
C16 C 0.5226(5) 0.8993(6) 0.5920(3) 0.0500(14) Uani 1 1 d .
H16 H 0.5943 0.8591 0.6239 0.060 Uiso 1 1 calc R
C17 C 0.4397(5) 0.8124(6) 0.5405(3) 0.0501(13) Uani 1 1 d .
H17 H 0.4546 0.7130 0.5378 0.060 Uiso 1 1 calc R
C18 C 0.2102(4) 0.6492(5) 0.5974(2) 0.0374(10) Uani 1 1 d .
C19 C 0.1442(5) 0.5175(6) 0.5943(3) 0.0537(14) Uani 1 1 d .
H19A H 0.1384 0.4576 0.5561 0.081 Uiso 1 1 calc R
H19B H 0.0660 0.5436 0.5878 0.081 Uiso 1 1 calc R
H19C H 0.1842 0.4637 0.6370 0.081 Uiso 1 1 calc R
C20 C 0.1159(7) 0.4836(10) 0.7989(4) 0.088(2) Uani 1 1 d .
H20A H 0.1464 0.3853 0.8096 0.132 Uiso 1 1 calc R
H20B H 0.0338 0.4804 0.7655 0.132 Uiso 1 1 calc R
H20C H 0.1231 0.5308 0.8406 0.132 Uiso 1 1 calc R
C21 C 0.1815(6) 0.5640(8) 0.7708(4) 0.069(2) Uani 1 1 d .
C22 C 0.1448(8) 0.7129(9) 0.7502(5) 0.105(3) Uani 1 1 d .
H22A H 0.1889 0.7528 0.7274 0.157 Uiso 1 1 calc R
H22B H 0.1595 0.7707 0.7907 0.157 Uiso 1 1 calc R
H22C H 0.0616 0.7149 0.7189 0.157 Uiso 1 1 calc R
N1 N 0.4169(4) 0.9300(3) 0.7016(2) 0.0331(9) Uani 1 1 d .
N2 N 0.2606(3) 0.7503(4) 0.59890(19) 0.0338(8) Uani 1 1 d .
F1 F 0.1255(6) 0.0442(6) 0.8448(3) 0.119(2) Uani 1 1 d .
F2 F 0.3018(5) 0.0524(5) 1.0000(2) 0.0972(17) Uani 1 1 d .
F3 F 0.2867(5) -0.0713(4) 0.9085(3) 0.0907(17) Uani 1 1 d .
F4 F 0.1402(4) 0.1684(5) 0.9364(3) 0.0953(14) Uani 1 1 d .
F5 F 0.1453(4) -0.0735(4) 0.9398(3) 0.0776(13) Uani 1 1 d .
F6 F 0.2816(4) 0.1721(4) 0.9062(2) 0.0875(13) Uani 1 1 d .
P1 P 0.21320(12) 0.04920(14) 0.92241(7) 0.0372(3) Uani 1 1 d .
Os1 Os 0.351048(14) 0.928289(16) 0.595093(8) 0.02919(12) Uani 1 1 d .
O1 O 0.2604(5) 0.5083(11) 0.7642(3) 0.128(3) Uani 1 1 d .

loop_
_atom_site_aniso_label
_atom_site_aniso_U_11
_atom_site_aniso_U_22
_atom_site_aniso_U_33
_atom_site_aniso_U_23
_atom_site_aniso_U_13
_atom_site_aniso_U_12
C1 0.030(2) 0.0232(18) 0.034(2) -0.0023(17) 0.0147(19) -0.0026(17)
C2 0.041(3) 0.036(2) 0.035(3) 0.003(2) 0.010(2) -0.001(2)
C3 0.031(2) 0.037(2) 0.066(4) 0.009(2) 0.015(2) 0.0041(19)
C4 0.044(3) 0.036(3) 0.061(3) 0.007(2) 0.030(3) 0.008(2)
C5 0.047(3) 0.038(3) 0.048(3) 0.002(2) 0.029(2) 0.006(2)
C6 0.036(2) 0.024(2) 0.039(3) -0.0011(15) 0.021(2) -0.0018(15)
C7 0.037(2) 0.028(2) 0.030(2) 0.0016(16) 0.0165(19) -0.0037(17)
C8 0.051(3) 0.040(3) 0.034(2) -0.0023(19) 0.021(2) -0.001(2)
C9 0.058(3) 0.045(3) 0.029(3) 0.0035(18) 0.011(3) 0.001(2)
C10 0.043(3) 0.054(3) 0.039(3) 0.012(2) 0.010(2) 0.008(2)
C11 0.039(2) 0.043(3) 0.041(3) 0.006(2) 0.021(2) 0.007(2)
C12 0.070(4) 0.047(3) 0.037(3) -0.007(2) 0.034(3) -0.009(3)
C13 0.060(3) 0.046(3) 0.034(3) 0.008(2) 0.024(3) 0.001(3)
C14 0.059(3) 0.031(2) 0.040(3) 0.004(2) 0.030(3) -0.006(2)
C15 0.045(3) 0.053(3) 0.047(3) -0.001(2) 0.030(3) -0.013(2)
C16 0.052(3) 0.051(3) 0.063(4) 0.008(3) 0.040(3) 0.010(2)
C17 0.081(4) 0.035(3) 0.056(3) 0.000(2) 0.050(3) 0.006(3)
C18 0.041(2) 0.035(3) 0.038(3) -0.0021(19) 0.020(2) -0.001(2)
C19 0.054(3) 0.044(3) 0.064(4) -0.004(3) 0.027(3) -0.016(3)
C20 0.082(5) 0.095(6) 0.075(5) 0.009(5) 0.023(4) 0.029(5)
C21 0.042(3) 0.103(6) 0.047(4) -0.027(3) 0.007(3) 0.004(3)
C22 0.108(7) 0.097(7) 0.118(8) -0.042(5) 0.059(6) -0.041(5)
N1 0.036(2) 0.029(2) 0.034(2) 0.0016(13) 0.0148(19) -0.0016(13)
N2 0.038(2) 0.0292(19) 0.034(2) -0.0007(15) 0.0165(17) 0.0002(16)
F1 0.138(5) 0.107(3) 0.047(3) -0.003(2) -0.018(3) 0.005(3)
F2 0.098(4) 0.109(4) 0.043(2) 0.0027(19) -0.005(2) -0.037(3)
F3 0.135(5) 0.056(3) 0.128(5) 0.021(2) 0.101(4) 0.026(2)
F4 0.119(4) 0.064(3) 0.142(4) 0.000(3) 0.093(3) 0.018(2)
F5 0.085(3) 0.060(3) 0.106(4) -0.0104(19) 0.059(3) -0.0316(18)
F6 0.121(3) 0.054(2) 0.122(4) 0.010(2) 0.085(3) -0.018(2)
P1 0.0419(7) 0.0348(6) 0.0322(7) -0.0007(5) 0.0143(6) -0.0062(5)
Os1 0.03610(15) 0.02533(15) 0.02848(15) -0.00034(5) 0.01648(10) -0.00079(5)
O1 0.066(4) 0.219(8) 0.092(5) -0.025(5) 0.029(3) 0.040(5)

loop_
_atom_type_symbol
_atom_type_description
_atom_type_scat_dispersion_real
_atom_type_scat_dispersion_imag
_atom_type_scat_source
C C 0.0033 0.0016 'International Tables Vol C Tables 4.2.6.8 and 6.1.1.4'
H H 0.0000 0.0000 'International Tables Vol C Tables 4.2.6.8 and 6.1.1.4'
N N 0.0061 0.0033 'International Tables Vol C Tables 4.2.6.8 and 6.1.1.4'
F F 0.0171 0.0103 'International Tables Vol C Tables 4.2.6.8 and 6.1.1.4'
P P 0.1023 0.0942 'International Tables Vol C Tables 4.2.6.8 and 6.1.1.4'
Os Os -1.2165 7.6030 'International Tables Vol C Tables 4.2.6.8 and 6.1.1.4'
O O 0.0106 0.0060 'International Tables Vol C Tables 4.2.6.8 and 6.1.1.4'

loop_
_geom_angle_atom_site_label_1
_geom_angle_atom_site_label_2
_geom_angle_atom_site_label_3
_geom_angle
C6 C1 C2 117.2(5)
C6 C1 Os1 116.1(3)
C2 C1 Os1 126.7(4)
C3 C2 C1 121.0(5)
C3 C2 H2 119.5
C1 C2 H2 119.5
C2 C3 C4 121.5(5)
C2 C3 H3 119.2
C4 C3 H3 119.2
C5 C4 C3 118.8(5)
C5 C4 H4 120.6
C3 C4 H4 120.6
C4 C5 C6 119.9(5)
C4 C5 H5 120.0
C6 C5 H5 120.0
C1 C6 C5 121.5(5)
C1 C6 C7 115.5(4)
C5 C6 C7 122.9(5)
N1 C7 C8 120.2(4)
N1 C7 C6 114.0(4)
C8 C7 C6 125.7(4)
C9 C8 C7 119.8(5)
C9 C8 H8 120.1
C7 C8 H8 120.1
C10 C9 C8 119.6(5)
C10 C9 H9 120.2
C8 C9 H9 120.2
C11 C10 C9 118.6(5)
C11 C10 H10 120.7
C9 C10 H10 120.7
N1 C11 C10 123.2(5)
N1 C11 H11 118.4
C10 C11 H11 118.4
C13 C12 C17 120.6(5)
C13 C12 Os1 71.0(3)
C17 C12 Os1 73.1(3)
C13 C12 H12 119.7
C17 C12 H12 119.7
Os1 C12 H12 128.4
C12 C13 C14 119.9(5)
C12 C13 Os1 72.5(3)
C14 C13 Os1 70.7(3)
C12 C13 H13 120.1
C14 C13 H13 120.1
Os1 C13 H13 129.1
C15 C14 C13 120.0(5)
C15 C14 Os1 71.2(3)
C13 C14 Os1 71.6(3)
C15 C14 H14 120.0
C13 C14 H14 120.0
Os1 C14 H14 129.7
C16 C15 C14 120.5(6)
C16 C15 Os1 74.3(3)
C14 C15 Os1 71.3(3)
C16 C15 H15 119.8
C14 C15 H15 119.8
Os1 C15 H15 126.6
C15 C16 C17 119.5(5)
C15 C16 Os1 68.8(3)
C17 C16 Os1 72.0(3)
C15 C16 H16 120.2
C17 C16 H16 120.2
Os1 C16 H16 131.7
C16 C17 C12 119.5(5)
C16 C17 Os1 71.5(3)
C12 C17 Os1 69.7(3)
C16 C17 H17 120.3
C12 C17 H17 120.3
Os1 C17 H17 131.2
N2 C18 C19 179.1(5)
C18 C19 H19A 109.5
C18 C19 H19B 109.5
H19A C19 H19B 109.5
C18 C19 H19C 109.5
H19A C19 H19C 109.5
H19B C19 H19C 109.5
C21 C20 H20A 109.5
C21 C20 H20B 109.5
H20A C20 H20B 109.5
C21 C20 H20C 109.5
H20A C20 H20C 109.5
H20B C20 H20C 109.5
O1 C21 C20 120.6(9)
O1 C21 C22 122.8(10)
C20 C21 C22 116.6(7)
C21 C22 H22A 109.5
C21 C22 H22B 109.5
H22A C22 H22B 109.5
C21 C22 H22C 109.5
H22A C22 H22C 109.5
H22B C22 H22C 109.5
C11 N1 C7 118.5(4)
C11 N1 Os1 125.0(4)
C7 N1 Os1 116.4(3)
C18 N2 Os1 175.9(4)
F1 P1 F4 91.6(3)
F1 P1 F2 179.3(3)
F4 P1 F2 89.1(3)
F1 P1 F6 88.9(3)
F4 P1 F6 88.5(3)
F2 P1 F6 91.3(3)
F1 P1 F3 88.4(4)
F4 P1 F3 179.8(3)
F2 P1 F3 90.9(3)
F6 P1 F3 91.7(3)
F1 P1 F5 91.9(3)
F4 P1 F5 91.2(3)
F2 P1 F5 88.0(3)
F6 P1 F5 179.2(3)
F3 P1 F5 88.7(2)
N2 Os1 C1 84.99(15)
N2 Os1 N1 85.16(15)
C1 Os1 N1 77.80(18)
N2 Os1 C15 155.8(2)
C1 Os1 C15 118.6(2)
N1 Os1 C15 94.1(2)
N2 Os1 C14 155.93(17)
C1 Os1 C14 94.14(19)
N1 Os1 C14 118.24(17)
C15 Os1 C14 37.6(2)
N2 Os1 C13 118.35(19)
C1 Os1 C13 95.8(2)
N1 Os1 C13 155.31(18)
C15 Os1 C13 67.8(2)
C14 Os1 C13 37.7(2)
N2 Os1 C12 93.25(19)
C1 Os1 C12 121.9(2)
N1 Os1 C12 160.0(2)
C15 Os1 C12 79.3(2)
C14 Os1 C12 66.8(2)
C13 Os1 C12 36.5(2)
N2 Os1 C16 119.10(19)
C1 Os1 C16 155.1(2)
N1 Os1 C16 96.9(2)
C15 Os1 C16 36.9(2)
C14 Os1 C16 66.7(2)
C13 Os1 C16 78.8(2)
C12 Os1 C16 66.6(2)
N2 Os1 C17 93.76(18)
C1 Os1 C17 159.1(2)
N1 Os1 C17 122.96(19)
C15 Os1 C17 66.4(2)
C14 Os1 C17 78.57(19)
C13 Os1 C17 66.4(2)
C12 Os1 C17 37.2(2)
C16 Os1 C17 36.5(2)

loop_
_geom_bond_atom_site_label_1
_geom_bond_atom_site_label_2
_geom_bond_distance
C1 C6 1.392(7)
C1 C2 1.404(7)
C1 Os1 2.077(5)
C2 C3 1.373(8)
C2 H2 0.9500
C3 C4 1.386(8)
C3 H3 0.9500
C4 C5 1.377(7)
C4 H4 0.9500
C5 C6 1.406(7)
C5 H5 0.9500
C6 C7 1.456(6)
C7 N1 1.388(6)
C7 C8 1.389(6)
C8 C9 1.384(8)
C8 H8 0.9500
C9 C10 1.382(9)
C9 H9 0.9500
C10 C11 1.378(7)
C10 H10 0.9500
C11 N1 1.340(6)
C11 H11 0.9500
C12 C13 1.380(9)
C12 C17 1.425(8)
C12 Os1 2.211(5)
C12 H12 0.9500
C13 C14 1.414(8)
C13 Os1 2.192(5)
C13 H13 0.9500
C14 C15 1.404(8)
C14 Os1 2.181(5)
C14 H14 0.9500
C15 C16 1.403(8)
C15 Os1 2.180(5)
C15 H15 0.9500
C16 C17 1.410(9)
C16 Os1 2.250(5)
C16 H16 0.9500
C17 Os1 2.257(5)
C17 H17 0.9500
C18 N2 1.133(6)
C18 C19 1.472(7)
C19 H19A 0.9800
C19 H19B 0.9800
C19 H19C 0.9800
C20 C21 1.452(12)
C20 H20A 0.9800
C20 H20B 0.9800
C20 H20C 0.9800
C21 O1 1.202(9)
C21 C22 1.466(11)
C22 H22A 0.9800
C22 H22B 0.9800
C22 H22C 0.9800
N1 Os1 2.098(5)
N2 Os1 2.043(4)
F1 P1 1.566(5)
F2 P1 1.569(4)
F3 P1 1.578(4)
F4 P1 1.566(4)
F5 P1 1.581(4)
F6 P1 1.574(4)

loop_
_geom_torsion_atom_site_label_1
_geom_torsion_atom_site_label_2
_geom_torsion_atom_site_label_3
_geom_torsion_atom_site_label_4
_geom_torsion
C6 C1 C2 C3 1.0(7)
Os1 C1 C2 C3 -179.4(4)
C1 C2 C3 C4 0.0(8)
C2 C3 C4 C5 -1.4(8)
C3 C4 C5 C6 1.7(7)
C2 C1 C6 C5 -0.7(6)
Os1 C1 C6 C5 179.7(3)
C2 C1 C6 C7 177.8(4)
Os1 C1 C6 C7 -1.8(5)
C4 C5 C6 C1 -0.7(7)
C4 C5 C6 C7 -179.0(4)
C1 C6 C7 N1 1.4(5)
C5 C6 C7 N1 179.8(4)
C1 C6 C7 C8 -178.1(4)
C5 C6 C7 C8 0.3(7)
N1 C7 C8 C9 -0.7(7)
C6 C7 C8 C9 178.8(4)
C7 C8 C9 C10 -0.6(8)
C8 C9 C10 C11 1.1(8)
C9 C10 C11 N1 -0.5(8)
C17 C12 C13 C14 -1.5(8)
Os1 C12 C13 C14 54.5(4)
C17 C12 C13 Os1 -55.9(5)
C12 C13 C14 C15 -1.1(8)
Os1 C13 C14 C15 54.2(4)
C12 C13 C14 Os1 -55.3(4)
C13 C14 C15 C16 3.5(8)
Os1 C14 C15 C16 57.9(5)
C13 C14 C15 Os1 -54.4(4)
C14 C15 C16 C17 -3.3(8)
Os1 C15 C16 C17 53.1(5)
C14 C15 C16 Os1 -56.5(5)
C15 C16 C17 C12 0.8(8)
Os1 C16 C17 C12 52.5(5)
C15 C16 C17 Os1 -51.7(5)
C13 C12 C17 C16 1.6(8)
Os1 C12 C17 C16 -53.3(5)
C13 C12 C17 Os1 54.9(4)
C10 C11 N1 C7 -0.7(7)
C10 C11 N1 Os1 -178.4(4)
C8 C7 N1 C11 1.3(6)
C6 C7 N1 C11 -178.3(4)
C8 C7 N1 Os1 179.1(3)
C6 C7 N1 Os1 -0.4(5)
C6 C1 Os1 N2 87.3(3)
C2 C1 Os1 N2 -92.2(4)
C6 C1 Os1 N1 1.2(3)
C2 C1 Os1 N1 -178.3(4)
C6 C1 Os1 C15 -86.7(4)
C2 C1 Os1 C15 93.7(4)
C6 C1 Os1 C14 -116.8(3)
C2 C1 Os1 C14 63.7(4)
C6 C1 Os1 C13 -154.6(4)
C2 C1 Os1 C13 25.9(4)
C6 C1 Os1 C12 178.1(3)
C2 C1 Os1 C12 -1.5(5)
C6 C1 Os1 C16 -78.7(6)
C2 C1 Os1 C16 101.8(6)
C6 C1 Os1 C17 174.8(4)
C2 C1 Os1 C17 -4.8(8)
C11 N1 Os1 N2 91.4(4)
C7 N1 Os1 N2 -86.3(3)
C11 N1 Os1 C1 177.3(4)
C7 N1 Os1 C1 -0.4(3)
C11 N1 Os1 C15 -64.3(4)
C7 N1 Os1 C15 117.9(3)
C11 N1 Os1 C14 -94.6(4)
C7 N1 Os1 C14 87.7(3)
C11 N1 Os1 C13 -105.6(5)
C7 N1 Os1 C13 76.7(6)
C11 N1 Os1 C12 5.2(7)
C7 N1 Os1 C12 -172.5(5)
C11 N1 Os1 C16 -27.4(4)
C7 N1 Os1 C16 154.9(3)
C11 N1 Os1 C17 0.0(5)
C7 N1 Os1 C17 -177.7(3)
C16 C15 Os1 N2 8.8(7)
C14 C15 Os1 N2 139.5(4)
C16 C15 Os1 C1 174.3(4)
C14 C15 Os1 C1 -55.0(4)
C16 C15 Os1 N1 96.0(4)
C14 C15 Os1 N1 -133.3(3)
C16 C15 Os1 C14 -130.7(5)
C16 C15 Os1 C13 -101.3(4)
C14 C15 Os1 C13 29.4(3)
C16 C15 Os1 C12 -65.0(4)
C14 C15 Os1 C12 65.7(3)
C14 C15 Os1 C16 130.7(5)
C16 C15 Os1 C17 -28.3(4)
C14 C15 Os1 C17 102.3(4)
C15 C14 Os1 N2 -139.2(4)
C13 C14 Os1 N2 -7.2(6)
C15 C14 Os1 C1 133.8(3)
C13 C14 Os1 C1 -94.1(3)
C15 C14 Os1 N1 55.5(4)
C13 C14 Os1 N1 -172.5(3)
C13 C14 Os1 C15 132.0(5)
C15 C14 Os1 C13 -132.0(5)
C15 C14 Os1 C12 -103.1(4)
C13 C14 Os1 C12 29.0(3)
C15 C14 Os1 C16 -29.7(3)
C13 C14 Os1 C16 102.3(4)
C15 C14 Os1 C17 -66.0(4)
C13 C14 Os1 C17 66.1(3)
C12 C13 Os1 N2 -51.7(4)
C14 C13 Os1 N2 176.7(3)
C12 C13 Os1 C1 -139.1(3)
C14 C13 Os1 C1 89.3(3)
C12 C13 Os1 N1 147.6(4)
C14 C13 Os1 N1 16.0(6)
C12 C13 Os1 C15 102.3(4)
C14 C13 Os1 C15 -29.3(3)
C12 C13 Os1 C14 131.6(5)
C14 C13 Os1 C12 -131.6(5)
C12 C13 Os1 C16 65.5(4)
C14 C13 Os1 C16 -66.1(4)
C12 C13 Os1 C17 29.4(3)
C14 C13 Os1 C17 -102.2(4)
C13 C12 Os1 N2 136.2(3)
C17 C12 Os1 N2 -91.9(3)
C13 C12 Os1 C1 50.1(4)
C17 C12 Os1 C1 -178.1(3)
C13 C12 Os1 N1 -139.0(5)
C17 C12 Os1 N1 -7.2(7)
C13 C12 Os1 C15 -67.0(4)
C17 C12 Os1 C15 64.8(3)
C13 C12 Os1 C14 -29.8(3)
C17 C12 Os1 C14 102.0(4)
C17 C12 Os1 C13 131.8(5)
C13 C12 Os1 C16 -103.4(4)
C17 C12 Os1 C16 28.5(3)
C13 C12 Os1 C17 -131.8(5)
C15 C16 Os1 N2 -175.9(3)
C17 C16 Os1 N2 51.2(4)
C15 C16 Os1 C1 -11.9(7)
C17 C16 Os1 C1 -144.8(5)
C15 C16 Os1 N1 -87.6(4)
C17 C16 Os1 N1 139.4(3)
C17 C16 Os1 C15 -133.0(5)
C15 C16 Os1 C14 30.2(4)
C17 C16 Os1 C14 -102.7(4)
C15 C16 Os1 C13 67.8(4)
C17 C16 Os1 C13 -65.2(3)
C15 C16 Os1 C12 103.9(4)
C17 C16 Os1 C12 -29.0(3)
C15 C16 Os1 C17 133.0(5)
C16 C17 Os1 N2 -137.0(3)
C12 C17 Os1 N2 90.4(3)
C16 C17 Os1 C1 137.2(5)
C12 C17 Os1 C1 4.6(7)
C16 C17 Os1 N1 -50.3(4)
C12 C17 Os1 N1 177.1(3)
C16 C17 Os1 C15 28.6(3)
C12 C17 Os1 C15 -103.9(4)
C16 C17 Os1 C14 66.0(3)
C12 C17 Os1 C14 -66.5(3)
C16 C17 Os1 C13 103.6(4)
C12 C17 Os1 C13 -28.9(3)
C16 C17 Os1 C12 132.6(5)
C12 C17 Os1 C16 -132.6(5)
